data_4303329
loop_
_publ_author_name
'Yuji Kajita'
'Takahiko Ogawa'
'Jun Matsumoto'
'Hideki Masuda'

_publ_section_title
;
Synthesis and Characterization of a Benzene-Dimolybdenum Complex with a
New Bridging Mode
;
_journal_name_full 'Inorganic Chemistry'
_journal_page_first 9069
_journal_page_last 9071
_journal_paper_doi 10.1021/ic901360c
_journal_volume 48
_journal_year 2009
_chemical_formula_moiety 'C65.50 H84 Mo2 N4 '
_chemical_formula_sum 'C65.5 H84 Mo2 N4'
_chemical_formula_weight 1119.29
_space_group_IT_number 88
_symmetry_cell_setting tetragonal
_symmetry_Int_Tables_number 88
_symmetry_space_group_name_Hall '-I 4ad'
_symmetry_space_group_name_H-M 'I 41/a :2'
_cell_angle_alpha 90.0000
_cell_angle_beta 90.0000
_cell_angle_gamma 90.0000
_cell_formula_units_Z 16
_cell_length_a 33.6846(4)
_cell_length_b 33.6846(4)
_cell_length_c 20.3429(3)
_cell_measurement_reflns_used 26163
_cell_measurement_temperature 173.1
_cell_measurement_theta_max 27.5
_cell_measurement_theta_min 3.1
_cell_volume 23082.1(5)
_computing_cell_refinement CrystalClear
_computing_data_collection CrystalClear
_computing_data_reduction CrystalStructure
_computing_publication_material 'CrystalStructure 3.8'
_computing_structure_refinement CRYSTALS
_computing_structure_solution SAPI91
_diffrn_detector_area_resol_mean 7.31
_diffrn_measured_fraction_theta_full 0.998
_diffrn_measured_fraction_theta_max 0.998
_diffrn_measurement_device_type 'Rigaku Mercury'
_diffrn_measurement_method \w
_diffrn_radiation_type 'Mo K\a'
_diffrn_radiation_wavelength 0.71070
_diffrn_reflns_av_R_equivalents 0.063
_diffrn_reflns_limit_h_max 43
_diffrn_reflns_limit_h_min -43
_diffrn_reflns_limit_k_max 29
_diffrn_reflns_limit_k_min -43
_diffrn_reflns_limit_l_max 26
_diffrn_reflns_limit_l_min -25
_diffrn_reflns_number 91642
_diffrn_reflns_theta_full 27.48
_diffrn_reflns_theta_max 27.48
_exptl_absorpt_coefficient_mu 0.476
_exptl_absorpt_correction_type none
_exptl_crystal_colour darkred
_exptl_crystal_density_diffrn 1.288
_exptl_crystal_density_method 'not measured'
_exptl_crystal_description block
_exptl_crystal_F_000 9424.00
_exptl_crystal_size_max 0.20
_exptl_crystal_size_mid 0.20
_exptl_crystal_size_min 0.20
_refine_diff_density_max 0.52
_refine_diff_density_min -0.96
_refine_ls_extinction_method none
_refine_ls_goodness_of_fit_ref 0.946
_refine_ls_hydrogen_treatment refall
_refine_ls_number_parameters 725
_refine_ls_number_reflns 8418
_refine_ls_R_factor_gt 0.0443
_refine_ls_shift/su_max 0.0000
_refine_ls_structure_factor_coef Fsqd
_refine_ls_weighting_details 'w = 1/[1.0000\s(Fo^2^)]/(4Fo^2^)'
_refine_ls_weighting_scheme calc
_refine_ls_wR_factor_ref 0.0341
_reflns_number_gt 8329
_reflns_number_total 13221
_reflns_threshold_expression F^2^>2.0\s(F^2^)
_cod_data_source_file ic901360c_si_002.cif
_cod_data_source_block 1C6H6
_cod_original_sg_symbol_H-M 'I 41/a'
_cod_original_formula_sum 'C65.50 H84 Mo2 N4 '
_cod_database_code 4303329

loop_
_symmetry_equiv_pos_site_id
_symmetry_equiv_pos_as_xyz
1 +X,+Y,+Z
2 3/4-Y,1/4+X,1/4+Z
3 1/2-X,-Y,1/2+Z
4 3/4+Y,3/4-X,3/4+Z
5 -X,-Y,-Z
6 3/4+Y,1/4-X,1/4-Z
7 1/2+X,+Y,1/2-Z
8 3/4-Y,3/4+X,3/4-Z
9 1/2+X,1/2+Y,1/2+Z
10 1/4-Y,3/4+X,3/4+Z
11 -X,1/2-Y,+Z
12 1/4+Y,1/4-X,1/4+Z
13 1/2-X,1/2-Y,1/2-Z
14 1/4+Y,3/4-X,3/4-Z
15 +X,1/2+Y,-Z
16 1/4-Y,1/4+X,1/4-Z

loop_
_atom_site_label
_atom_site_type_symbol
_atom_site_fract_x
_atom_site_fract_y
_atom_site_fract_z
_atom_site_U_iso_or_equiv
_atom_site_adp_type
_atom_site_occupancy
_atom_site_symmetry_multiplicity
_atom_site_calc_flag
_atom_site_refinement_flags
_atom_site_disorder_assembly
_atom_site_disorder_group
Mo(1) Mo 0.434680(10) 0.431230(10) 0.69437(2) 0.02311(8) Uani 1.00 1 d . . .
Mo(2) Mo 0.471390(10) 0.484150(10) 0.67740(2) 0.02402(9) Uani 1.00 1 d . . .
N(1) N 0.47315(9) 0.40308(9) 0.75446(15) 0.0228(8) Uani 1.00 1 d . . .
N(2) N 0.52884(9) 0.46426(9) 0.68862(16) 0.0260(9) Uani 1.00 1 d . . .
N(3) N 0.38484(9) 0.45166(9) 0.74146(15) 0.0252(9) Uani 1.00 1 d . . .
N(4) N 0.45085(10) 0.51728(9) 0.75220(16) 0.0263(9) Uani 1.00 1 d . . .
C(1) C 0.51235(11) 0.41290(11) 0.77018(19) 0.0271(11) Uani 1.00 1 d . . .
C(2) C 0.53716(12) 0.43866(12) 0.74035(19) 0.0279(11) Uani 1.00 1 d . . .
C(3) C 0.46055(11) 0.36701(11) 0.78810(19) 0.0248(10) Uani 1.00 1 d . . .
C(4) C 0.46495(12) 0.33042(12) 0.7542(2) 0.0315(12) Uani 1.00 1 d . . .
C(5) C 0.45262(13) 0.29602(12) 0.7862(2) 0.0407(14) Uani 1.00 1 d . . .
C(6) C 0.43763(12) 0.29743(13) 0.8496(2) 0.0397(13) Uani 1.00 1 d . . .
C(7) C 0.43481(12) 0.33330(12) 0.8817(2) 0.0351(12) Uani 1.00 1 d . . .
C(8) C 0.44599(11) 0.36849(12) 0.8515(2) 0.0270(11) Uani 1.00 1 d . . .
C(9) C 0.48601(12) 0.32731(12) 0.6884(2) 0.0331(12) Uani 1.00 1 d . . .
C(10) C 0.52822(12) 0.31240(12) 0.7012(2) 0.0457(15) Uani 1.00 1 d . . .
C(11) C 0.46513(13) 0.30082(13) 0.6379(2) 0.0501(16) Uani 1.00 1 d . . .
C(12) C 0.44353(13) 0.40664(12) 0.8907(2) 0.0349(12) Uani 1.00 1 d . . .
C(13) C 0.47202(14) 0.40582(14) 0.9497(2) 0.0572(17) Uani 1.00 1 d . . .
C(14) C 0.40142(12) 0.41484(13) 0.9142(2) 0.0468(15) Uani 1.00 1 d . . .
C(15) C 0.56082(12) 0.47226(12) 0.6429(2) 0.0285(11) Uani 1.00 1 d . . .
C(16) C 0.57126(12) 0.51216(13) 0.6282(2) 0.0322(12) Uani 1.00 1 d . . .
C(17) C 0.60082(13) 0.51905(13) 0.5816(2) 0.0401(13) Uani 1.00 1 d . . .
C(18) C 0.62090(13) 0.48871(14) 0.5514(2) 0.0412(14) Uani 1.00 1 d . . .
C(19) C 0.61077(12) 0.45008(13) 0.5659(2) 0.0375(13) Uani 1.00 1 d . . .
C(20) C 0.58141(12) 0.44086(13) 0.6116(2) 0.0318(12) Uani 1.00 1 d . . .
C(21) C 0.55244(13) 0.54784(12) 0.6602(2) 0.0393(13) Uani 1.00 1 d . . .
C(22) C 0.58392(13) 0.57415(13) 0.6942(2) 0.0534(16) Uani 1.00 1 d . . .
C(23) C 0.52931(13) 0.57302(13) 0.6109(2) 0.0571(17) Uani 1.00 1 d . . .
C(24) C 0.57396(13) 0.39695(12) 0.6229(2) 0.0355(13) Uani 1.00 1 d . . .
C(25) C 0.60779(12) 0.37847(13) 0.6634(2) 0.0482(15) Uani 1.00 1 d . . .
C(26) C 0.56942(13) 0.37351(13) 0.5590(2) 0.0483(15) Uani 1.00 1 d . . .
C(27) C 0.38964(11) 0.48198(11) 0.78822(19) 0.0276(11) Uani 1.00 1 d . . .
C(28) C 0.41874(12) 0.50924(12) 0.79348(19) 0.0302(11) Uani 1.00 1 d . . .
C(29) C 0.34446(11) 0.44128(12) 0.72592(18) 0.0258(11) Uani 1.00 1 d . . .
C(30) C 0.33261(12) 0.40111(12) 0.7245(2) 0.0291(11) Uani 1.00 1 d . . .
C(31) C 0.29346(12) 0.39161(13) 0.7089(2) 0.0347(12) Uani 1.00 1 d . . .
C(32) C 0.26554(12) 0.42044(13) 0.6963(2) 0.0357(12) Uani 1.00 1 d . . .
C(33) C 0.27716(12) 0.45965(13) 0.6979(2) 0.0359(12) Uani 1.00 1 d . . .
C(34) C 0.31599(12) 0.47134(12) 0.71064(19) 0.0285(11) Uani 1.00 1 d . . .
C(35) C 0.35930(13) 0.36633(12) 0.7407(2) 0.0364(13) Uani 1.00 1 d . . .
C(36) C 0.34349(13) 0.34140(13) 0.7990(2) 0.0516(16) Uani 1.00 1 d . . .
C(37) C 0.36534(14) 0.33862(13) 0.6824(2) 0.0553(17) Uani 1.00 1 d . . .
C(38) C 0.32465(13) 0.51557(12) 0.7074(2) 0.0330(12) Uani 1.00 1 d . . .
C(39) C 0.30380(13) 0.53763(13) 0.7640(2) 0.0454(15) Uani 1.00 1 d . . .
C(40) C 0.31076(12) 0.53328(12) 0.6413(2) 0.0406(14) Uani 1.00 1 d . . .
C(41) C 0.46916(12) 0.55492(12) 0.7689(2) 0.0294(11) Uani 1.00 1 d . . .
C(42) C 0.45454(13) 0.59006(12) 0.7401(2) 0.0342(12) Uani 1.00 1 d . . .
C(43) C 0.47223(14) 0.62579(13) 0.7576(2) 0.0456(15) Uani 1.00 1 d . . .
C(44) C 0.50289(14) 0.62718(13) 0.8022(2) 0.0508(16) Uani 1.00 1 d . . .
C(45) C 0.51674(13) 0.59312(13) 0.8298(2) 0.0427(14) Uani 1.00 1 d . . .
C(46) C 0.50031(13) 0.55577(12) 0.8143(2) 0.0341(12) Uani 1.00 1 d . . .
C(47) C 0.41847(12) 0.59029(13) 0.6955(2) 0.0374(13) Uani 1.00 1 d . . .
C(48) C 0.38345(13) 0.60854(14) 0.7322(2) 0.0546(17) Uani 1.00 1 d . . .
C(49) C 0.42523(14) 0.61167(14) 0.6304(2) 0.0581(18) Uani 1.00 1 d . . .
C(50) C 0.51567(13) 0.51862(13) 0.8476(2) 0.0391(13) Uani 1.00 1 d . . .
C(51) C 0.49589(15) 0.51335(14) 0.9152(2) 0.0618(19) Uani 1.00 1 d . . .
C(52) C 0.56008(13) 0.51700(16) 0.8559(2) 0.069(2) Uani 1.00 1 d . . .
C(53) C 0.40329(12) 0.43341(12) 0.59617(18) 0.0298(11) Uani 1.00 1 d . . .
C(54) C 0.44084(12) 0.41215(12) 0.59174(18) 0.0299(11) Uani 1.00 1 d . . .
C(55) C 0.47546(12) 0.43538(12) 0.57561(19) 0.0326(12) Uani 1.00 1 d . . .
C(56) C 0.47521(13) 0.47562(12) 0.56775(18) 0.0333(12) Uani 1.00 1 d . . .
C(57) C 0.43958(12) 0.49779(13) 0.58634(19) 0.0346(12) Uani 1.00 1 d . . .
C(58) C 0.40483(12) 0.47444(13) 0.59880(19) 0.0330(12) Uani 1.00 1 d . . .
C(59) C 0.27845(17) 0.57324(16) 0.4793(2) 0.0615(19) Uani 1.00 1 d . . .
C(60) C 0.2421(2) 0.58636(17) 0.5017(2) 0.073(2) Uani 1.00 1 d . . .
C(61) C 0.21090(18) 0.58882(17) 0.4574(3) 0.081(2) Uani 1.00 1 d . . .
C(62) C 0.21721(18) 0.57843(16) 0.3931(3) 0.074(2) Uani 1.00 1 d . . .
C(63) C 0.25269(18) 0.56574(16) 0.3727(2) 0.066(2) Uani 1.00 1 d . . .
C(64) C 0.28319(16) 0.56323(15) 0.4153(2) 0.0575(18) Uani 1.00 1 d . . .
C(65) C 0.0457(3) 0.2672(4) 0.1193(8) 0.0807 Uiso 0.50 1 d P . .
C(66) C 0.0000 0.2500 0.0467(12) 0.0939 Uiso 0.40 2 d SP . .
C(67) C -0.0017(6) 0.2961(6) 0.0686(12) 0.1268 Uiso 0.40 1 d P . .
C(68) C 0.0244(6) 0.2785(6) 0.0715(11) 0.1148 Uiso 0.40 1 d P . .
H(1) H 0.5231 0.3995 0.8072 0.033 Uiso 1.00 1 c R . .
H(2) H 0.5636 0.4394 0.7567 0.034 Uiso 1.00 1 c R . .
H(3) H 0.4546 0.2712 0.7644 0.049 Uiso 1.00 1 c R . .
H(4) H 0.4294 0.2737 0.8708 0.048 Uiso 1.00 1 c R . .
H(5) H 0.4249 0.3339 0.9254 0.042 Uiso 1.00 1 c R . .
H(6) H 0.4878 0.3533 0.6704 0.040 Uiso 1.00 1 c R . .
H(7) H 0.5426 0.3319 0.7250 0.055 Uiso 1.00 1 c R . .
H(8) H 0.5410 0.3076 0.6603 0.055 Uiso 1.00 1 c R . .
H(9) H 0.5273 0.2885 0.7259 0.055 Uiso 1.00 1 c R . .
H(10) H 0.4778 0.3036 0.5964 0.060 Uiso 1.00 1 c R . .
H(11) H 0.4665 0.2739 0.6517 0.060 Uiso 1.00 1 c R . .
H(12) H 0.4381 0.3086 0.6342 0.060 Uiso 1.00 1 c R . .
H(13) H 0.4513 0.4279 0.8627 0.042 Uiso 1.00 1 c R . .
H(14) H 0.4971 0.4161 0.9368 0.069 Uiso 1.00 1 c R . .
H(15) H 0.4752 0.3793 0.9645 0.069 Uiso 1.00 1 c R . .
H(16) H 0.4614 0.4216 0.9842 0.069 Uiso 1.00 1 c R . .
H(17) H 0.3838 0.4157 0.8778 0.056 Uiso 1.00 1 c R . .
H(18) H 0.3933 0.3944 0.9435 0.056 Uiso 1.00 1 c R . .
H(19) H 0.4009 0.4396 0.9365 0.056 Uiso 1.00 1 c R . .
H(20) H 0.6072 0.5457 0.5705 0.048 Uiso 1.00 1 c R . .
H(21) H 0.6415 0.4943 0.5209 0.050 Uiso 1.00 1 c R . .
H(22) H 0.6242 0.4291 0.5441 0.045 Uiso 1.00 1 c R . .
H(23) H 0.5344 0.5388 0.6928 0.047 Uiso 1.00 1 c R . .
H(24) H 0.6022 0.5836 0.6623 0.064 Uiso 1.00 1 c R . .
H(25) H 0.5977 0.5589 0.7263 0.064 Uiso 1.00 1 c R . .
H(26) H 0.5713 0.5961 0.7149 0.064 Uiso 1.00 1 c R . .
H(27) H 0.5468 0.5818 0.5774 0.069 Uiso 1.00 1 c R . .
H(28) H 0.5087 0.5576 0.5920 0.069 Uiso 1.00 1 c R . .
H(29) H 0.5182 0.5954 0.6327 0.068 Uiso 1.00 1 c R . .
H(30) H 0.5500 0.3942 0.6472 0.043 Uiso 1.00 1 c R . .
H(31) H 0.6314 0.3780 0.6379 0.058 Uiso 1.00 1 c R . .
H(32) H 0.6008 0.3522 0.6756 0.058 Uiso 1.00 1 c R . .
H(33) H 0.6120 0.3939 0.7019 0.058 Uiso 1.00 1 c R . .
H(34) H 0.5946 0.3708 0.5386 0.058 Uiso 1.00 1 c R . .
H(35) H 0.5588 0.3480 0.5682 0.058 Uiso 1.00 1 c R . .
H(36) H 0.5520 0.3874 0.5304 0.058 Uiso 1.00 1 c R . .
H(37) H 0.3694 0.4835 0.8207 0.033 Uiso 1.00 1 c R . .
H(38) H 0.4171 0.5256 0.8314 0.036 Uiso 1.00 1 c R . .
H(39) H 0.2858 0.3645 0.7068 0.042 Uiso 1.00 1 c R . .
H(40) H 0.2388 0.4135 0.6868 0.043 Uiso 1.00 1 c R . .
H(41) H 0.2578 0.4796 0.6900 0.043 Uiso 1.00 1 c R . .
H(42) H 0.3845 0.3766 0.7529 0.044 Uiso 1.00 1 c R . .
H(43) H 0.3629 0.3225 0.8118 0.062 Uiso 1.00 1 c R . .
H(44) H 0.3199 0.3280 0.7861 0.062 Uiso 1.00 1 c R . .
H(45) H 0.3379 0.3585 0.8350 0.062 Uiso 1.00 1 c R . .
H(46) H 0.3908 0.3266 0.6854 0.067 Uiso 1.00 1 c R . .
H(47) H 0.3455 0.3186 0.6827 0.067 Uiso 1.00 1 c R . .
H(48) H 0.3636 0.3534 0.6427 0.067 Uiso 1.00 1 c R . .
H(49) H 0.3525 0.5195 0.7113 0.040 Uiso 1.00 1 c R . .
H(50) H 0.3159 0.5306 0.8045 0.054 Uiso 1.00 1 c R . .
H(51) H 0.2765 0.5304 0.7648 0.055 Uiso 1.00 1 c R . .
H(52) H 0.3061 0.5655 0.7574 0.055 Uiso 1.00 1 c R . .
H(53) H 0.3216 0.5182 0.6062 0.049 Uiso 1.00 1 c R . .
H(54) H 0.2826 0.5324 0.6392 0.049 Uiso 1.00 1 c R . .
H(55) H 0.3195 0.5600 0.6380 0.049 Uiso 1.00 1 c R . .
H(56) H 0.4628 0.6498 0.7387 0.055 Uiso 1.00 1 c R . .
H(57) H 0.5146 0.6519 0.8134 0.061 Uiso 1.00 1 c R . .
H(58) H 0.5379 0.5945 0.8606 0.051 Uiso 1.00 1 c R . .
H(59) H 0.4119 0.5634 0.6862 0.045 Uiso 1.00 1 c R . .
H(60) H 0.3759 0.5917 0.7675 0.066 Uiso 1.00 1 c R . .
H(61) H 0.3617 0.6117 0.7029 0.066 Uiso 1.00 1 c R . .
H(62) H 0.3910 0.6337 0.7490 0.065 Uiso 1.00 1 c R . .
H(63) H 0.4473 0.6001 0.6085 0.070 Uiso 1.00 1 c R . .
H(64) H 0.4022 0.6090 0.6039 0.070 Uiso 1.00 1 c R . .
H(65) H 0.4303 0.6390 0.6382 0.070 Uiso 1.00 1 c R . .
H(66) H 0.5081 0.4967 0.8209 0.047 Uiso 1.00 1 c R . .
H(67) H 0.5029 0.5348 0.9432 0.074 Uiso 1.00 1 c R . .
H(68) H 0.5045 0.4891 0.9342 0.074 Uiso 1.00 1 c R . .
H(69) H 0.4679 0.5127 0.9097 0.074 Uiso 1.00 1 c R . .
H(70) H 0.5681 0.5356 0.8882 0.083 Uiso 1.00 1 c R . .
H(71) H 0.5675 0.4910 0.8693 0.083 Uiso 1.00 1 c R . .
H(72) H 0.5726 0.5231 0.8152 0.083 Uiso 1.00 1 c R . .
H(73) H 0.3722 0.4199 0.5864 0.036 Uiso 1.00 1 c R . .
H(74) H 0.4397 0.3852 0.5834 0.036 Uiso 1.00 1 c R . .
H(75) H 0.5009 0.4157 0.5785 0.039 Uiso 1.00 1 c R . .
H(76) H 0.4986 0.4885 0.5516 0.040 Uiso 1.00 1 c R . .
H(77) H 0.4351 0.5244 0.5754 0.042 Uiso 1.00 1 c R . .
H(78) H 0.3803 0.4915 0.6150 0.040 Uiso 1.00 1 c R . .
H(79) H 0.3001 0.5711 0.5090 0.074 Uiso 1.00 1 c R . .
H(80) H 0.2385 0.5937 0.5464 0.088 Uiso 1.00 1 c R . .
H(81) H 0.1855 0.5975 0.4716 0.097 Uiso 1.00 1 c R . .
H(82) H 0.1959 0.5802 0.3627 0.089 Uiso 1.00 1 c R . .
H(83) H 0.2565 0.5587 0.3279 0.079 Uiso 1.00 1 c R . .
H(84) H 0.3083 0.5542 0.4003 0.069 Uiso 1.00 1 c R . .

loop_
_atom_site_aniso_label
_atom_site_aniso_U_11
_atom_site_aniso_U_22
_atom_site_aniso_U_33
_atom_site_aniso_U_12
_atom_site_aniso_U_13
_atom_site_aniso_U_23
Mo(1) 0.02409(18) 0.02209(18) 0.02315(18) 0.00037(15) -0.00078(15) 0.00085(15)
Mo(2) 0.02598(19) 0.02267(18) 0.02341(18) -0.00065(15) -0.00049(15) 0.00253(15)
N(1) 0.0217(17) 0.0240(17) 0.0228(17) 0.0007(14) 0.0006(14) 0.0048(14)
N(2) 0.0223(17) 0.0296(19) 0.0260(19) -0.0010(14) 0.0001(15) 0.0044(15)
N(3) 0.0253(18) 0.0266(18) 0.0238(18) 0.0004(15) -0.0015(14) -0.0040(14)
N(4) 0.0289(19) 0.0235(18) 0.0266(19) 0.0009(15) 0.0007(15) 0.0022(15)
C(1) 0.032(2) 0.030(2) 0.020(2) 0.0031(18) -0.0014(18) 0.0003(17)
C(2) 0.027(2) 0.032(2) 0.024(2) 0.0024(18) -0.0032(18) 0.0032(18)
C(3) 0.022(2) 0.022(2) 0.031(2) -0.0002(16) 0.0008(17) 0.0093(17)
C(4) 0.034(2) 0.026(2) 0.035(2) 0.0042(19) -0.003(2) 0.0037(19)
C(5) 0.050(3) 0.022(2) 0.051(3) 0.002(2) 0.002(2) -0.000(2)
C(6) 0.039(2) 0.030(2) 0.050(2) -0.005(2) 0.003(2) 0.016(2)
C(7) 0.038(2) 0.033(2) 0.034(2) -0.001(2) 0.003(2) 0.008(2)
C(8) 0.026(2) 0.029(2) 0.026(2) -0.0008(18) -0.0011(18) 0.0051(18)
C(9) 0.042(2) 0.021(2) 0.036(2) 0.0047(19) -0.000(2) -0.0012(19)
C(10) 0.056(3) 0.034(2) 0.047(3) 0.010(2) 0.007(2) 0.001(2)
C(11) 0.062(3) 0.043(3) 0.046(3) 0.006(2) 0.001(2) -0.013(2)
C(12) 0.041(2) 0.033(2) 0.031(2) -0.006(2) 0.005(2) 0.001(2)
C(13) 0.063(3) 0.062(3) 0.046(3) -0.003(2) -0.009(2) -0.012(2)
C(14) 0.045(3) 0.045(3) 0.050(3) 0.005(2) 0.017(2) 0.005(2)
C(15) 0.025(2) 0.033(2) 0.027(2) -0.0036(18) -0.0012(18) 0.0061(19)
C(16) 0.025(2) 0.037(2) 0.035(2) -0.0043(19) 0.0003(19) 0.005(2)
C(17) 0.036(2) 0.036(2) 0.048(2) -0.005(2) 0.001(2) 0.010(2)
C(18) 0.029(2) 0.058(3) 0.036(2) -0.002(2) 0.006(2) 0.012(2)
C(19) 0.029(2) 0.045(2) 0.038(2) 0.003(2) 0.005(2) 0.003(2)
C(20) 0.025(2) 0.040(2) 0.030(2) 0.002(2) -0.0015(19) 0.005(2)
C(21) 0.041(2) 0.030(2) 0.047(3) -0.006(2) 0.008(2) 0.001(2)
C(22) 0.060(3) 0.043(3) 0.057(3) -0.012(2) 0.002(2) -0.000(2)
C(23) 0.046(3) 0.049(3) 0.076(4) 0.007(2) -0.001(2) -0.000(3)
C(24) 0.033(2) 0.039(2) 0.035(2) 0.006(2) 0.003(2) 0.002(2)
C(25) 0.043(2) 0.045(3) 0.057(3) 0.010(2) -0.001(2) 0.005(2)
C(26) 0.054(3) 0.048(3) 0.042(3) 0.004(2) 0.012(2) -0.011(2)
C(27) 0.028(2) 0.029(2) 0.025(2) 0.0079(18) 0.0050(18) 0.0035(18)
C(28) 0.034(2) 0.032(2) 0.024(2) 0.0053(19) -0.0026(19) -0.0014(19)
C(29) 0.022(2) 0.034(2) 0.021(2) 0.0007(18) 0.0011(17) 0.0011(18)
C(30) 0.024(2) 0.031(2) 0.032(2) -0.0008(18) 0.0014(18) -0.0005(19)
C(31) 0.031(2) 0.031(2) 0.041(2) -0.0039(19) 0.001(2) -0.002(2)
C(32) 0.026(2) 0.045(2) 0.036(2) -0.001(2) -0.004(2) -0.001(2)
C(33) 0.025(2) 0.043(2) 0.040(2) 0.010(2) -0.005(2) 0.001(2)
C(34) 0.026(2) 0.033(2) 0.027(2) 0.0034(18) 0.0001(18) 0.0010(19)
C(35) 0.028(2) 0.029(2) 0.052(3) -0.000(2) -0.006(2) 0.002(2)
C(36) 0.059(3) 0.043(3) 0.053(3) -0.002(2) -0.005(2) 0.007(2)
C(37) 0.054(3) 0.041(3) 0.070(3) 0.010(2) 0.003(3) -0.001(2)
C(38) 0.034(2) 0.031(2) 0.034(2) 0.007(2) -0.002(2) -0.000(2)
C(39) 0.048(3) 0.045(3) 0.043(2) 0.010(2) -0.002(2) -0.005(2)
C(40) 0.041(2) 0.039(2) 0.042(2) 0.006(2) -0.004(2) 0.005(2)
C(41) 0.031(2) 0.023(2) 0.034(2) 0.0004(18) 0.0028(19) -0.0040(18)
C(42) 0.038(2) 0.027(2) 0.037(2) 0.004(2) 0.004(2) -0.000(2)
C(43) 0.055(3) 0.023(2) 0.059(3) -0.000(2) 0.003(2) -0.000(2)
C(44) 0.052(3) 0.030(2) 0.071(3) -0.006(2) -0.005(2) -0.009(2)
C(45) 0.039(2) 0.048(3) 0.041(2) -0.010(2) -0.008(2) -0.013(2)
C(46) 0.043(2) 0.031(2) 0.029(2) -0.003(2) 0.000(2) -0.004(2)
C(47) 0.039(2) 0.028(2) 0.045(2) 0.010(2) 0.002(2) -0.001(2)
C(48) 0.047(3) 0.054(3) 0.062(3) 0.015(2) 0.002(2) -0.006(2)
C(49) 0.055(3) 0.066(3) 0.054(3) 0.017(3) -0.007(2) 0.018(3)
C(50) 0.045(2) 0.039(2) 0.034(2) -0.005(2) -0.015(2) -0.001(2)
C(51) 0.084(4) 0.060(3) 0.042(3) -0.011(3) -0.006(3) 0.007(2)
C(52) 0.054(3) 0.071(4) 0.081(4) 0.004(3) -0.021(3) 0.019(3)
C(53) 0.031(2) 0.037(2) 0.021(2) -0.004(2) -0.0098(18) 0.0005(19)
C(54) 0.035(2) 0.035(2) 0.020(2) -0.001(2) 0.0003(18) -0.0065(18)
C(55) 0.031(2) 0.040(2) 0.026(2) 0.003(2) 0.0015(19) -0.001(2)
C(56) 0.038(2) 0.045(2) 0.017(2) -0.010(2) 0.0007(19) 0.0045(19)
C(57) 0.041(2) 0.036(2) 0.027(2) 0.003(2) -0.013(2) 0.008(2)
C(58) 0.036(2) 0.038(2) 0.025(2) 0.006(2) -0.0050(19) -0.001(2)
C(59) 0.066(4) 0.060(3) 0.058(3) -0.006(3) -0.027(3) 0.010(3)
C(60) 0.100(5) 0.065(4) 0.055(4) -0.028(4) 0.017(3) -0.008(3)
C(61) 0.047(3) 0.051(3) 0.145(6) -0.000(3) 0.018(4) -0.023(4)
C(62) 0.063(4) 0.051(3) 0.108(5) 0.002(3) -0.043(4) 0.014(3)
C(63) 0.086(4) 0.058(3) 0.053(3) -0.013(3) -0.012(3) 0.006(3)
C(64) 0.048(3) 0.056(3) 0.069(4) -0.001(2) -0.006(3) 0.005(3)

loop_
_atom_type_symbol
_atom_type_description
_atom_type_scat_dispersion_real
_atom_type_scat_dispersion_imag
_atom_type_scat_source
C C 0.003 0.002
;
International Tables for Crystallography
(1992, Vol. C, Tables 4.2.6.8 and 6.1.1.4)
;
H H 0.000 0.000
;
International Tables for Crystallography
(1992, Vol. C, Table 6.1.1.4)
;
Mo Mo -1.683 0.686
;
International Tables for Crystallography
(1992, Vol. C, Tables 4.2.6.8 and 6.1.1.4)
;
N N 0.006 0.003
;
International Tables for Crystallography
(1992, Vol. C, Tables 4.2.6.8 and 6.1.1.4)
;

loop_
_geom_angle_atom_site_label_1
_geom_angle_atom_site_label_2
_geom_angle_atom_site_label_3
_geom_angle
_geom_angle_publ_flag
_geom_angle_site_symmetry_1
_geom_angle_site_symmetry_2
_geom_angle_site_symmetry_3
Mo(2) Mo(1) N(1) 96.60(8) yes . . .
Mo(2) Mo(1) N(3) 105.18(8) yes . . .
Mo(2) Mo(1) C(53) 95.63(10) yes . . .
Mo(2) Mo(1) C(54) 92.00(10) yes . . .
N(1) Mo(1) N(3) 113.59(12) yes . . .
N(1) Mo(1) C(53) 148.27(13) yes . . .
N(1) Mo(1) C(54) 112.21(13) yes . . .
N(3) Mo(1) C(53) 91.09(13) yes . . .
N(3) Mo(1) C(54) 128.30(13) yes . . .
C(53) Mo(1) C(54) 38.12(14) yes . . .
Mo(1) Mo(2) N(2) 104.32(8) yes . . .
Mo(1) Mo(2) N(4) 97.92(9) yes . . .
Mo(1) Mo(2) C(56) 94.83(10) yes . . .
Mo(1) Mo(2) C(57) 91.59(11) yes . . .
N(2) Mo(2) N(4) 114.83(13) yes . . .
N(2) Mo(2) C(56) 90.83(14) yes . . .
N(2) Mo(2) C(57) 128.44(13) yes . . .
N(4) Mo(2) C(56) 147.16(14) yes . . .
N(4) Mo(2) C(57) 110.83(14) yes . . .
C(56) Mo(2) C(57) 38.44(15) yes . . .
Mo(1) N(1) C(1) 129.3(2) yes . . .
Mo(1) N(1) C(3) 119.3(2) yes . . .
C(1) N(1) C(3) 111.4(2) yes . . .
Mo(2) N(2) C(2) 118.4(2) yes . . .
Mo(2) N(2) C(15) 124.5(2) yes . . .
C(2) N(2) C(15) 116.8(3) yes . . .
Mo(1) N(3) C(27) 117.8(2) yes . . .
Mo(1) N(3) C(29) 126.1(2) yes . . .
C(27) N(3) C(29) 115.7(2) yes . . .
Mo(2) N(4) C(28) 127.9(2) yes . . .
Mo(2) N(4) C(41) 121.1(2) yes . . .
C(28) N(4) C(41) 111.0(3) yes . . .
N(1) C(1) C(2) 129.4(3) yes . . .
N(2) C(2) C(1) 128.0(3) yes . . .
N(1) C(3) C(4) 117.7(3) yes . . .
N(1) C(3) C(8) 120.8(3) yes . . .
C(4) C(3) C(8) 121.5(3) yes . . .
C(3) C(4) C(5) 117.6(3) yes . . .
C(3) C(4) C(9) 122.5(3) yes . . .
C(5) C(4) C(9) 119.6(3) yes . . .
C(4) C(5) C(6) 121.0(3) yes . . .
C(5) C(6) C(7) 119.8(3) yes . . .
C(6) C(7) C(8) 121.4(3) yes . . .
C(3) C(8) C(7) 118.6(3) yes . . .
C(3) C(8) C(12) 122.8(3) yes . . .
C(7) C(8) C(12) 118.6(3) yes . . .
C(4) C(9) C(10) 107.9(3) yes . . .
C(4) C(9) C(11) 114.6(3) yes . . .
C(10) C(9) C(11) 110.4(3) yes . . .
C(8) C(12) C(13) 111.2(3) yes . . .
C(8) C(12) C(14) 111.8(3) yes . . .
C(13) C(12) C(14) 109.8(3) yes . . .
N(2) C(15) C(16) 119.7(3) yes . . .
N(2) C(15) C(20) 120.9(3) yes . . .
C(16) C(15) C(20) 119.3(3) yes . . .
C(15) C(16) C(17) 118.6(3) yes . . .
C(15) C(16) C(21) 124.0(3) yes . . .
C(17) C(16) C(21) 117.5(3) yes . . .
C(16) C(17) C(18) 122.2(4) yes . . .
C(17) C(18) C(19) 119.1(4) yes . . .
C(18) C(19) C(20) 122.0(4) yes . . .
C(15) C(20) C(19) 118.8(3) yes . . .
C(15) C(20) C(24) 125.4(3) yes . . .
C(19) C(20) C(24) 115.8(3) yes . . .
C(16) C(21) C(22) 111.2(3) yes . . .
C(16) C(21) C(23) 112.0(3) yes . . .
C(22) C(21) C(23) 109.0(3) yes . . .
C(20) C(24) C(25) 110.7(3) yes . . .
C(20) C(24) C(26) 113.0(3) yes . . .
C(25) C(24) C(26) 108.7(3) yes . . .
N(3) C(27) C(28) 129.3(3) yes . . .
N(4) C(28) C(27) 130.4(3) yes . . .
N(3) C(29) C(30) 120.3(3) yes . . .
N(3) C(29) C(34) 120.7(3) yes . . .
C(30) C(29) C(34) 119.0(3) yes . . .
C(29) C(30) C(31) 119.5(3) yes . . .
C(29) C(30) C(35) 124.7(3) yes . . .
C(31) C(30) C(35) 115.7(3) yes . . .
C(30) C(31) C(32) 121.8(3) yes . . .
C(31) C(32) C(33) 118.5(3) yes . . .
C(32) C(33) C(34) 122.9(3) yes . . .
C(29) C(34) C(33) 118.1(3) yes . . .
C(29) C(34) C(38) 125.1(3) yes . . .
C(33) C(34) C(38) 116.8(3) yes . . .
C(30) C(35) C(36) 112.5(3) yes . . .
C(30) C(35) C(37) 112.6(3) yes . . .
C(36) C(35) C(37) 108.1(3) yes . . .
C(34) C(38) C(39) 110.6(3) yes . . .
C(34) C(38) C(40) 111.1(3) yes . . .
C(39) C(38) C(40) 109.0(3) yes . . .
N(4) C(41) C(42) 119.2(3) yes . . .
N(4) C(41) C(46) 119.5(3) yes . . .
C(42) C(41) C(46) 121.3(3) yes . . .
C(41) C(42) C(43) 118.1(3) yes . . .
C(41) C(42) C(47) 122.2(3) yes . . .
C(43) C(42) C(47) 119.5(3) yes . . .
C(42) C(43) C(44) 121.4(4) yes . . .
C(43) C(44) C(45) 120.1(4) yes . . .
C(44) C(45) C(46) 121.7(4) yes . . .
C(41) C(46) C(45) 117.4(3) yes . . .
C(41) C(46) C(50) 122.3(3) yes . . .
C(45) C(46) C(50) 120.2(3) yes . . .
C(42) C(47) C(48) 109.2(3) yes . . .
C(42) C(47) C(49) 113.7(3) yes . . .
C(48) C(47) C(49) 110.5(3) yes . . .
C(46) C(50) C(51) 110.3(3) yes . . .
C(46) C(50) C(52) 114.8(3) yes . . .
C(51) C(50) C(52) 109.0(3) yes . . .
Mo(1) C(53) C(54) 68.4(2) yes . . .
Mo(1) C(53) C(58) 88.9(2) yes . . .
C(54) C(53) C(58) 117.4(3) yes . . .
Mo(1) C(54) C(53) 73.4(2) yes . . .
Mo(1) C(54) C(55) 97.7(2) yes . . .
C(53) C(54) C(55) 116.7(3) yes . . .
C(54) C(55) C(56) 124.1(3) yes . . .
Mo(2) C(56) C(55) 90.6(2) yes . . .
Mo(2) C(56) C(57) 68.4(2) yes . . .
C(55) C(56) C(57) 118.8(3) yes . . .
Mo(2) C(57) C(56) 73.1(2) yes . . .
Mo(2) C(57) C(58) 97.8(2) yes . . .
C(56) C(57) C(58) 115.8(3) yes . . .
C(53) C(58) C(57) 124.9(3) yes . . .
C(60) C(59) C(64) 120.1(5) yes . . .
C(59) C(60) C(61) 118.6(5) yes . . .
C(60) C(61) C(62) 119.1(5) yes . . .
C(61) C(62) C(63) 121.1(5) yes . . .
C(62) C(63) C(64) 120.2(5) yes . . .
C(59) C(64) C(63) 120.9(5) yes . . .
C(67) C(65) C(68) 146.1(17) yes 6_455 . .
C(67) C(66) C(67) 148(2) yes . . 11_555
C(67) C(66) C(68) 40.7(12) yes . . .
C(67) C(66) C(68) 123.5(16) yes . . 11_555
C(67) C(66) C(68) 123.5(16) yes 11_555 . .
C(67) C(66) C(68) 40.7(12) yes 11_555 . 11_555
C(68) C(66) C(68) 136(2) yes . . 11_555
C(65) C(67) C(66) 105.0(16) yes 16_555 . .
C(65) C(67) C(68) 105(2) yes 16_555 . .
C(66) C(67) C(68) 56.6(15) yes . . .
C(65) C(68) C(66) 114.6(17) yes . . .
C(65) C(68) C(67) 133(2) yes . . .
C(66) C(68) C(67) 82.7(18) yes . . .
N(1) C(1) H(1) 115.3 no . . .
C(2) C(1) H(1) 115.3 no . . .
N(2) C(2) H(2) 116.0 no . . .
C(1) C(2) H(2) 116.0 no . . .
C(4) C(5) H(3) 119.5 no . . .
C(6) C(5) H(3) 119.5 no . . .
C(5) C(6) H(4) 120.1 no . . .
C(7) C(6) H(4) 120.1 no . . .
C(6) C(7) H(5) 119.2 no . . .
C(8) C(7) H(5) 119.3 no . . .
C(4) C(9) H(6) 107.9 no . . .
C(10) C(9) H(6) 108.0 no . . .
C(11) C(9) H(6) 107.8 no . . .
C(9) C(10) H(7) 109.5 no . . .
C(9) C(10) H(8) 109.1 no . . .
C(9) C(10) H(9) 109.8 no . . .
H(7) C(10) H(8) 109.5 no . . .
H(7) C(10) H(9) 109.5 no . . .
H(8) C(10) H(9) 109.5 no . . .
C(9) C(11) H(10) 109.4 no . . .
C(9) C(11) H(11) 109.5 no . . .
C(9) C(11) H(12) 109.5 no . . .
H(10) C(11) H(11) 109.5 no . . .
H(10) C(11) H(12) 109.5 no . . .
H(11) C(11) H(12) 109.5 no . . .
C(8) C(12) H(13) 108.0 no . . .
C(13) C(12) H(13) 108.0 no . . .
C(14) C(12) H(13) 108.0 no . . .
C(12) C(13) H(14) 109.4 no . . .
C(12) C(13) H(15) 109.5 no . . .
C(12) C(13) H(16) 109.5 no . . .
H(14) C(13) H(15) 109.5 no . . .
H(14) C(13) H(16) 109.5 no . . .
H(15) C(13) H(16) 109.5 no . . .
C(12) C(14) H(17) 109.9 no . . .
C(12) C(14) H(18) 109.5 no . . .
C(12) C(14) H(19) 109.0 no . . .
H(17) C(14) H(18) 109.5 no . . .
H(17) C(14) H(19) 109.5 no . . .
H(18) C(14) H(19) 109.5 no . . .
C(16) C(17) H(20) 118.7 no . . .
C(18) C(17) H(20) 119.1 no . . .
C(17) C(18) H(21) 120.3 no . . .
C(19) C(18) H(21) 120.6 no . . .
C(18) C(19) H(22) 118.9 no . . .
C(20) C(19) H(22) 119.1 no . . .
C(16) C(21) H(23) 108.4 no . . .
C(22) C(21) H(23) 108.1 no . . .
C(23) C(21) H(23) 108.0 no . . .
C(21) C(22) H(24) 109.3 no . . .
C(21) C(22) H(25) 109.4 no . . .
C(21) C(22) H(26) 109.7 no . . .
H(24) C(22) H(25) 109.5 no . . .
H(24) C(22) H(26) 109.5 no . . .
H(25) C(22) H(26) 109.5 no . . .
C(21) C(23) H(27) 109.1 no . . .
C(21) C(23) H(28) 109.6 no . . .
C(21) C(23) H(29) 109.7 no . . .
H(27) C(23) H(28) 109.5 no . . .
H(27) C(23) H(29) 109.5 no . . .
H(28) C(23) H(29) 109.5 no . . .
C(20) C(24) H(30) 108.2 no . . .
C(25) C(24) H(30) 108.1 no . . .
C(26) C(24) H(30) 108.0 no . . .
C(24) C(25) H(31) 109.5 no . . .
C(24) C(25) H(32) 109.6 no . . .
C(24) C(25) H(33) 109.3 no . . .
H(31) C(25) H(32) 109.5 no . . .
H(31) C(25) H(33) 109.5 no . . .
H(32) C(25) H(33) 109.5 no . . .
C(24) C(26) H(34) 109.4 no . . .
C(24) C(26) H(35) 109.7 no . . .
C(24) C(26) H(36) 109.2 no . . .
H(34) C(26) H(35) 109.5 no . . .
H(34) C(26) H(36) 109.5 no . . .
H(35) C(26) H(36) 109.5 no . . .
N(3) C(27) H(37) 115.3 no . . .
C(28) C(27) H(37) 115.4 no . . .
N(4) C(28) H(38) 114.9 no . . .
C(27) C(28) H(38) 114.7 no . . .
C(30) C(31) H(39) 119.1 no . . .
C(32) C(31) H(39) 119.1 no . . .
C(31) C(32) H(40) 120.8 no . . .
C(33) C(32) H(40) 120.7 no . . .
C(32) C(33) H(41) 118.6 no . . .
C(34) C(33) H(41) 118.5 no . . .
C(30) C(35) H(42) 107.7 no . . .
C(36) C(35) H(42) 107.8 no . . .
C(37) C(35) H(42) 107.9 no . . .
C(35) C(36) H(43) 109.7 no . . .
C(35) C(36) H(44) 109.5 no . . .
C(35) C(36) H(45) 109.3 no . . .
H(43) C(36) H(44) 109.5 no . . .
H(43) C(36) H(45) 109.5 no . . .
H(44) C(36) H(45) 109.5 no . . .
C(35) C(37) H(46) 109.3 no . . .
C(35) C(37) H(47) 109.6 no . . .
C(35) C(37) H(48) 109.5 no . . .
H(46) C(37) H(47) 109.5 no . . .
H(46) C(37) H(48) 109.5 no . . .
H(47) C(37) H(48) 109.5 no . . .
C(34) C(38) H(49) 108.7 no . . .
C(39) C(38) H(49) 108.7 no . . .
C(40) C(38) H(49) 108.6 no . . .
C(38) C(39) H(50) 109.5 no . . .
C(38) C(39) H(51) 109.4 no . . .
C(38) C(39) H(52) 109.5 no . . .
H(50) C(39) H(51) 109.5 no . . .
H(50) C(39) H(52) 109.5 no . . .
H(51) C(39) H(52) 109.5 no . . .
C(38) C(40) H(53) 109.4 no . . .
C(38) C(40) H(54) 109.4 no . . .
C(38) C(40) H(55) 109.6 no . . .
H(53) C(40) H(54) 109.5 no . . .
H(53) C(40) H(55) 109.5 no . . .
H(54) C(40) H(55) 109.5 no . . .
C(42) C(43) H(56) 119.3 no . . .
C(44) C(43) H(56) 119.4 no . . .
C(43) C(44) H(57) 120.0 no . . .
C(45) C(44) H(57) 120.0 no . . .
C(44) C(45) H(58) 119.2 no . . .
C(46) C(45) H(58) 119.1 no . . .
C(42) C(47) H(59) 107.5 no . . .
C(48) C(47) H(59) 107.5 no . . .
C(49) C(47) H(59) 108.2 no . . .
C(47) C(48) H(60) 109.6 no . . .
C(47) C(48) H(61) 109.6 no . . .
C(47) C(48) H(62) 109.3 no . . .
H(60) C(48) H(61) 109.5 no . . .
H(60) C(48) H(62) 109.5 no . . .
H(61) C(48) H(62) 109.5 no . . .
C(47) C(49) H(63) 109.3 no . . .
C(47) C(49) H(64) 109.1 no . . .
C(47) C(49) H(65) 109.9 no . . .
H(63) C(49) H(64) 109.5 no . . .
H(63) C(49) H(65) 109.5 no . . .
H(64) C(49) H(65) 109.5 no . . .
C(46) C(50) H(66) 107.2 no . . .
C(51) C(50) H(66) 107.7 no . . .
C(52) C(50) H(66) 107.5 no . . .
C(50) C(51) H(67) 110.0 no . . .
C(50) C(51) H(68) 109.3 no . . .
C(50) C(51) H(69) 109.1 no . . .
H(67) C(51) H(68) 109.5 no . . .
H(67) C(51) H(69) 109.5 no . . .
H(68) C(51) H(69) 109.5 no . . .
C(50) C(52) H(70) 109.7 no . . .
C(50) C(52) H(71) 109.1 no . . .
C(50) C(52) H(72) 109.6 no . . .
H(70) C(52) H(71) 109.5 no . . .
H(70) C(52) H(72) 109.5 no . . .
H(71) C(52) H(72) 109.5 no . . .
Mo(1) C(53) H(73) 124.1 no . . .
C(54) C(53) H(73) 125.5 no . . .
C(58) C(53) H(73) 115.7 no . . .
Mo(1) C(54) H(74) 117.3 no . . .
C(53) C(54) H(74) 117.2 no . . .
C(55) C(54) H(74) 121.7 no . . .
C(54) C(55) H(75) 107.1 no . . .
C(56) C(55) H(75) 128.2 no . . .
Mo(2) C(56) H(76) 109.2 no . . .
C(55) C(56) H(76) 119.0 no . . .
C(57) C(56) H(76) 122.2 no . . .
Mo(2) C(57) H(77) 118.7 no . . .
C(56) C(57) H(77) 123.9 no . . .
C(58) C(57) H(77) 115.9 no . . .
C(53) C(58) H(78) 121.6 no . . .
C(57) C(58) H(78) 113.3 no . . .
C(60) C(59) H(79) 119.8 no . . .
C(64) C(59) H(79) 120.1 no . . .
C(59) C(60) H(80) 120.9 no . . .
C(61) C(60) H(80) 120.5 no . . .
C(60) C(61) H(81) 120.3 no . . .
C(62) C(61) H(81) 120.5 no . . .
C(61) C(62) H(82) 119.3 no . . .
C(63) C(62) H(82) 119.6 no . . .
C(62) C(63) H(83) 119.8 no . . .
C(64) C(63) H(83) 120.0 no . . .
C(59) C(64) H(84) 119.6 no . . .
C(63) C(64) H(84) 119.5 no . . .

loop_
_geom_bond_atom_site_label_1
_geom_bond_atom_site_label_2
_geom_bond_distance
_geom_bond_publ_flag
_geom_bond_site_symmetry_1
_geom_bond_site_symmetry_2
Mo(1) Mo(2) 2.1968(4) yes . .
Mo(1) N(1) 2.018(3) yes . .
Mo(1) N(3) 2.052(3) yes . .
Mo(1) C(53) 2.261(3) yes . .
Mo(1) C(54) 2.194(3) yes . .
Mo(2) N(2) 2.061(3) yes . .
Mo(2) N(4) 2.010(3) yes . .
Mo(2) C(56) 2.253(3) yes . .
Mo(2) C(57) 2.189(3) yes . .
N(1) C(1) 1.398(4) yes . .
N(1) C(3) 1.458(4) yes . .
N(2) C(2) 1.389(5) yes . .
N(2) C(15) 1.448(5) yes . .
N(3) C(27) 1.405(4) yes . .
N(3) C(29) 1.440(4) yes . .
N(4) C(28) 1.396(5) yes . .
N(4) C(41) 1.450(5) yes . .
C(1) C(2) 1.349(5) yes . .
C(3) C(4) 1.420(5) yes . .
C(3) C(8) 1.381(5) yes . .
C(4) C(5) 1.393(5) yes . .
C(4) C(9) 1.518(5) yes . .
C(5) C(6) 1.385(6) yes . .
C(6) C(7) 1.377(6) yes . .
C(7) C(8) 1.387(5) yes . .
C(8) C(12) 1.514(5) yes . .
C(9) C(10) 1.530(5) yes . .
C(9) C(11) 1.532(5) yes . .
C(12) C(13) 1.538(6) yes . .
C(12) C(14) 1.523(5) yes . .
C(15) C(16) 1.421(5) yes . .
C(15) C(20) 1.416(5) yes . .
C(16) C(17) 1.394(6) yes . .
C(16) C(21) 1.507(6) yes . .
C(17) C(18) 1.371(6) yes . .
C(18) C(19) 1.377(6) yes . .
C(19) C(20) 1.392(5) yes . .
C(20) C(24) 1.518(5) yes . .
C(21) C(22) 1.546(6) yes . .
C(21) C(23) 1.527(6) yes . .
C(24) C(25) 1.538(6) yes . .
C(24) C(26) 1.529(5) yes . .
C(27) C(28) 1.347(5) yes . .
C(29) C(30) 1.411(5) yes . .
C(29) C(34) 1.429(5) yes . .
C(30) C(31) 1.394(5) yes . .
C(30) C(35) 1.513(5) yes . .
C(31) C(32) 1.376(5) yes . .
C(32) C(33) 1.378(6) yes . .
C(33) C(34) 1.390(5) yes . .
C(34) C(38) 1.520(5) yes . .
C(35) C(36) 1.548(6) yes . .
C(35) C(37) 1.523(6) yes . .
C(38) C(39) 1.540(5) yes . .
C(38) C(40) 1.542(5) yes . .
C(41) C(42) 1.409(5) yes . .
C(41) C(46) 1.398(5) yes . .
C(42) C(43) 1.389(6) yes . .
C(42) C(47) 1.517(6) yes . .
C(43) C(44) 1.376(6) yes . .
C(44) C(45) 1.359(6) yes . .
C(45) C(46) 1.410(6) yes . .
C(46) C(50) 1.514(5) yes . .
C(47) C(48) 1.525(6) yes . .
C(47) C(49) 1.523(6) yes . .
C(50) C(51) 1.538(6) yes . .
C(50) C(52) 1.506(6) yes . .
C(53) C(54) 1.456(5) yes . .
C(53) C(58) 1.384(5) yes . .
C(54) C(55) 1.442(5) yes . .
C(55) C(56) 1.365(5) yes . .
C(56) C(57) 1.463(5) yes . .
C(57) C(58) 1.433(5) yes . .
C(59) C(60) 1.378(8) yes . .
C(59) C(64) 1.355(7) yes . .
C(60) C(61) 1.388(9) yes . .
C(61) C(62) 1.370(10) yes . .
C(62) C(63) 1.335(8) yes . .
C(63) C(64) 1.347(8) yes . .
C(65) C(67) 1.37(2) yes . 6_455
C(65) C(68) 1.27(2) yes . .
C(66) C(67) 1.62(2) yes . .
C(66) C(67) 1.62(2) yes . 11_555
C(66) C(68) 1.36(2) yes . .
C(66) C(68) 1.36(2) yes . 11_555
C(67) C(68) 1.06(3) yes . .
C(1) H(1) 0.950 no . .
C(2) H(2) 0.950 no . .
C(5) H(3) 0.950 no . .
C(6) H(4) 0.950 no . .
C(7) H(5) 0.950 no . .
C(9) H(6) 0.950 no . .
C(10) H(7) 0.950 no . .
C(10) H(8) 0.950 no . .
C(10) H(9) 0.950 no . .
C(11) H(10) 0.950 no . .
C(11) H(11) 0.950 no . .
C(11) H(12) 0.950 no . .
C(12) H(13) 0.950 no . .
C(13) H(14) 0.950 no . .
C(13) H(15) 0.950 no . .
C(13) H(16) 0.950 no . .
C(14) H(17) 0.950 no . .
C(14) H(18) 0.950 no . .
C(14) H(19) 0.950 no . .
C(17) H(20) 0.950 no . .
C(18) H(21) 0.950 no . .
C(19) H(22) 0.950 no . .
C(21) H(23) 0.950 no . .
C(22) H(24) 0.950 no . .
C(22) H(25) 0.950 no . .
C(22) H(26) 0.950 no . .
C(23) H(27) 0.950 no . .
C(23) H(28) 0.950 no . .
C(23) H(29) 0.950 no . .
C(24) H(30) 0.950 no . .
C(25) H(31) 0.950 no . .
C(25) H(32) 0.950 no . .
C(25) H(33) 0.950 no . .
C(26) H(34) 0.950 no . .
C(26) H(35) 0.950 no . .
C(26) H(36) 0.950 no . .
C(27) H(37) 0.950 no . .
C(28) H(38) 0.950 no . .
C(31) H(39) 0.950 no . .
C(32) H(40) 0.950 no . .
C(33) H(41) 0.950 no . .
C(35) H(42) 0.950 no . .
C(36) H(43) 0.950 no . .
C(36) H(44) 0.950 no . .
C(36) H(45) 0.950 no . .
C(37) H(46) 0.950 no . .
C(37) H(47) 0.950 no . .
C(37) H(48) 0.950 no . .
C(38) H(49) 0.950 no . .
C(39) H(50) 0.950 no . .
C(39) H(51) 0.950 no . .
C(39) H(52) 0.950 no . .
C(40) H(53) 0.950 no . .
C(40) H(54) 0.950 no . .
C(40) H(55) 0.950 no . .
C(43) H(56) 0.950 no . .
C(44) H(57) 0.950 no . .
C(45) H(58) 0.950 no . .
C(47) H(59) 0.950 no . .
C(48) H(60) 0.950 no . .
C(48) H(61) 0.950 no . .
C(48) H(62) 0.950 no . .
C(49) H(63) 0.950 no . .
C(49) H(64) 0.950 no . .
C(49) H(65) 0.950 no . .
C(50) H(66) 0.950 no . .
C(51) H(67) 0.950 no . .
C(51) H(68) 0.950 no . .
C(51) H(69) 0.950 no . .
C(52) H(70) 0.950 no . .
C(52) H(71) 0.950 no . .
C(52) H(72) 0.950 no . .
C(53) H(73) 1.159 no . .
C(54) H(74) 0.924 no . .
C(55) H(75) 1.084 no . .
C(56) H(76) 0.958 no . .
C(57) H(77) 0.934 no . .
C(58) H(78) 1.060 no . .
C(59) H(79) 0.950 no . .
C(60) H(80) 0.950 no . .
C(61) H(81) 0.950 no . .
C(62) H(82) 0.950 no . .
C(63) H(83) 0.950 no . .
C(64) H(84) 0.950 no . .

loop_
_geom_contact_atom_site_label_1
_geom_contact_atom_site_label_2
_geom_contact_distance
_geom_contact_publ_flag
_geom_contact_site_symmetry_1
_geom_contact_site_symmetry_2
C(18) C(57) 3.494(5) ? . 5_666
C(18) C(58) 3.410(5) ? . 5_666
C(48) C(53) 3.567(5) ? . 2_555
C(51) C(51) 3.578(6) ? . 5_667
C(53) C(48) 3.567(6) ? . 4_454
C(57) C(18) 3.494(5) ? . 5_666
C(58) C(18) 3.410(5) ? . 5_666
C(3) H(4) 3.225 ? . 14_556
C(4) H(4) 3.240 ? . 14_556
C(5) H(4) 3.162 ? . 14_556
C(5) H(9) 3.173 ? . 11_655
C(6) H(1) 3.589 ? . 8_546
C(6) H(4) 3.063 ? . 14_556
C(6) H(15) 3.564 ? . 8_546
C(7) H(4) 3.025 ? . 14_556
C(7) H(7) 3.271 ? . 8_546
C(7) H(9) 3.571 ? . 8_546
C(8) H(4) 3.126 ? . 14_556
C(10) H(3) 3.148 ? . 11_655
C(10) H(5) 3.164 ? . 14_556
C(10) H(11) 3.082 ? . 11_655
C(11) H(9) 3.511 ? . 11_655
C(11) H(11) 3.423 ? . 11_655
C(11) H(57) 3.419 ? . 4_454
C(13) H(43) 3.449 ? . 14_556
C(13) H(67) 3.076 ? . 5_667
C(14) H(33) 3.594 ? . 8_546
C(14) H(40) 3.347 ? . 2_555
C(14) H(81) 3.179 ? . 3_565
C(14) H(82) 3.446 ? . 3_565
C(15) H(80) 3.488 ? . 16_656
C(16) H(80) 3.346 ? . 16_656
C(17) H(52) 3.576 ? . 16_656
C(17) H(55) 3.505 ? . 16_656
C(17) H(61) 3.439 ? . 16_656
C(17) H(80) 3.273 ? . 16_656
C(18) H(52) 3.344 ? . 16_656
C(18) H(77) 3.227 ? . 5_666
C(18) H(78) 3.450 ? . 5_666
C(18) H(79) 3.556 ? . 5_666
C(18) H(80) 3.318 ? . 16_656
C(18) H(84) 2.957 ? . 5_666
C(19) H(77) 3.377 ? . 5_666
C(19) H(79) 3.441 ? . 5_666
C(19) H(80) 3.446 ? . 16_656
C(19) H(84) 2.814 ? . 5_666
C(20) H(80) 3.527 ? . 16_656
C(22) H(34) 3.565 ? . 12_565
C(22) H(64) 3.401 ? . 16_656
C(22) H(79) 3.434 ? . 16_656
C(25) H(18) 3.245 ? . 14_556
C(25) H(81) 3.380 ? . 16_656
C(26) H(63) 3.566 ? . 5_666
C(26) H(64) 3.498 ? . 5_666
C(27) H(40) 3.521 ? . 2_555
C(29) H(82) 3.180 ? . 3_565
C(30) H(82) 3.037 ? . 3_565
C(31) H(37) 3.481 ? . 4_454
C(31) H(38) 3.316 ? . 4_454
C(31) H(50) 3.478 ? . 4_454
C(31) H(82) 3.289 ? . 3_565
C(31) H(83) 3.390 ? . 3_565
C(32) H(19) 3.515 ? . 4_454
C(32) H(37) 3.081 ? . 4_454
C(32) H(50) 2.964 ? . 4_454
C(32) H(83) 2.866 ? . 3_565
C(33) H(50) 3.044 ? . 4_454
C(33) H(83) 2.942 ? . 3_565
C(34) H(82) 3.570 ? . 3_565
C(34) H(83) 3.560 ? . 3_565
C(35) H(82) 3.586 ? . 3_565
C(36) H(14) 3.206 ? . 8_546
C(36) H(71) 3.393 ? . 8_546
C(36) H(82) 3.226 ? . 3_565
C(39) H(21) 3.197 ? . 6_466
C(39) H(53) 3.273 ? . 2_555
C(39) H(73) 3.328 ? . 2_555
C(40) H(51) 3.424 ? . 4_454
C(40) H(79) 2.999 ? . .
C(43) H(12) 3.480 ? . 2_555
C(44) H(12) 3.358 ? . 2_555
C(45) H(47) 3.558 ? . 2_555
C(48) H(20) 3.349 ? . 6_466
C(48) H(48) 3.299 ? . 2_555
C(48) H(73) 2.816 ? . 2_555
C(48) H(74) 3.479 ? . 2_555
C(49) H(24) 3.431 ? . 6_466
C(49) H(34) 3.553 ? . 5_666
C(49) H(36) 3.361 ? . 5_666
C(51) H(16) 3.326 ? . 5_667
C(51) H(47) 3.536 ? . 2_555
C(51) H(67) 3.306 ? . 5_667
C(51) H(68) 3.067 ? . 5_667
C(53) H(20) 3.482 ? . 5_666
C(53) H(52) 3.484 ? . 4_454
C(53) H(60) 3.297 ? . 4_454
C(53) H(61) 3.572 ? . 4_454
C(53) H(62) 3.259 ? . 4_454
C(54) H(27) 3.471 ? . 5_666
C(54) H(62) 3.235 ? . 4_454
C(55) H(27) 3.253 ? . 5_666
C(55) H(28) 3.459 ? . 5_666
C(56) H(28) 3.479 ? . 5_666
C(56) H(76) 2.852 ? . 5_666
C(57) H(21) 3.505 ? . 5_666
C(57) H(76) 3.524 ? . 5_666
C(58) H(20) 3.534 ? . 5_666
C(58) H(21) 3.077 ? . 5_666
C(59) H(21) 3.529 ? . 5_666
C(59) H(22) 3.314 ? . 5_666
C(59) H(25) 2.995 ? . 6_466
C(59) H(41) 3.286 ? . 4_454
C(59) H(51) 3.438 ? . 4_454
C(59) H(53) 3.493 ? . .
C(59) H(54) 3.532 ? . .
C(59) H(55) 3.538 ? . .
C(60) H(25) 3.194 ? . 6_466
C(60) H(41) 3.437 ? . 4_454
C(60) H(72) 3.514 ? . 6_466
C(60) H(83) 3.548 ? . 2_555
C(60) H(84) 3.531 ? . 2_555
C(61) H(2) 3.445 ? . 6_466
C(61) H(17) 3.582 ? . 3_564
C(61) H(18) 3.567 ? . 3_564
C(61) H(33) 3.352 ? . 6_466
C(61) H(40) 3.093 ? . 4_454
C(61) H(41) 3.334 ? . 4_454
C(61) H(45) 3.472 ? . 3_564
C(62) H(17) 3.424 ? . 3_564
C(62) H(40) 3.032 ? . 4_454
C(62) H(41) 3.086 ? . 4_454
C(62) H(45) 3.059 ? . 3_564
C(63) H(41) 2.936 ? . 4_454
C(63) H(54) 3.477 ? . 4_454
C(64) H(21) 3.447 ? . 5_666
C(64) H(22) 3.237 ? . 5_666
C(64) H(41) 3.039 ? . 4_454
C(64) H(54) 3.272 ? . 4_454
C(65) H(56) 3.400 ? . 8_545
C(65) H(65) 3.283 ? . 3_564
C(66) H(10) 3.505 ? . 7_455
C(66) H(10) 3.505 ? . 13_555
C(67) H(10) 3.437 ? . 7_455
C(67) H(56) 3.531 ? . 14_455
C(67) H(65) 3.544 ? . 3_564
C(68) H(56) 3.594 ? . 8_545
C(68) H(65) 3.448 ? . 3_564
H(1) C(6) 3.589 ? . 14_556
H(1) H(4) 3.033 ? . 14_556
H(1) H(5) 3.257 ? . 14_556
H(1) H(43) 3.169 ? . 14_556
H(2) C(61) 3.445 ? . 16_656
H(2) H(81) 3.030 ? . 16_656
H(3) C(10) 3.148 ? . 11_655
H(3) H(3) 3.373 ? . 11_655
H(3) H(7) 3.566 ? . 11_655
H(3) H(8) 3.397 ? . 11_655
H(3) H(9) 2.241 ? . 11_655
H(3) H(15) 3.252 ? . 8_546
H(4) C(3) 3.225 ? . 8_546
H(4) C(4) 3.240 ? . 8_546
H(4) C(5) 3.162 ? . 8_546
H(4) C(6) 3.063 ? . 8_546
H(4) C(7) 3.025 ? . 8_546
H(4) C(8) 3.126 ? . 8_546
H(4) H(1) 3.033 ? . 8_546
H(4) H(4) 3.554 ? . 8_546
H(4) H(4) 3.554 ? . 14_556
H(4) H(5) 3.488 ? . 8_546
H(4) H(7) 3.225 ? . 8_546
H(4) H(9) 3.303 ? . 8_546
H(4) H(14) 3.539 ? . 8_546
H(4) H(15) 3.096 ? . 8_546
H(5) C(10) 3.164 ? . 8_546
H(5) H(1) 3.257 ? . 8_546
H(5) H(4) 3.488 ? . 14_556
H(5) H(7) 2.470 ? . 8_546
H(5) H(9) 3.031 ? . 8_546
H(5) H(32) 3.216 ? . 8_546
H(5) H(33) 3.536 ? . 8_546
H(7) C(7) 3.271 ? . 14_556
H(7) H(3) 3.566 ? . 11_655
H(7) H(4) 3.225 ? . 14_556
H(7) H(5) 2.470 ? . 14_556
H(8) H(3) 3.397 ? . 11_655
H(8) H(11) 2.762 ? . 11_655
H(8) H(57) 3.112 ? . 10_644
H(9) C(5) 3.173 ? . 11_655
H(9) C(7) 3.571 ? . 14_556
H(9) C(11) 3.511 ? . 11_655
H(9) H(3) 2.241 ? . 11_655
H(9) H(4) 3.303 ? . 14_556
H(9) H(5) 3.031 ? . 14_556
H(9) H(9) 3.181 ? . 11_655
H(9) H(11) 2.597 ? . 11_655
H(10) C(66) 3.505 ? . 7_555
H(10) C(67) 3.437 ? . 7_555
H(10) H(11) 3.405 ? . 11_655
H(10) H(56) 3.467 ? . 4_454
H(10) H(57) 3.502 ? . 4_454
H(11) C(10) 3.082 ? . 11_655
H(11) C(11) 3.423 ? . 11_655
H(11) H(8) 2.762 ? . 11_655
H(11) H(9) 2.597 ? . 11_655
H(11) H(10) 3.405 ? . 11_655
H(11) H(11) 2.771 ? . 11_655
H(11) H(57) 3.107 ? . 4_454
H(12) C(43) 3.480 ? . 4_454
H(12) C(44) 3.358 ? . 4_454
H(12) H(56) 3.309 ? . 4_454
H(12) H(57) 3.105 ? . 4_454
H(14) C(36) 3.206 ? . 14_556
H(14) H(4) 3.539 ? . 14_556
H(14) H(43) 2.721 ? . 14_556
H(14) H(44) 2.821 ? . 14_556
H(14) H(67) 2.948 ? . 5_667
H(15) C(6) 3.564 ? . 14_556
H(15) H(3) 3.252 ? . 14_556
H(15) H(4) 3.096 ? . 14_556
H(15) H(32) 3.563 ? . 8_546
H(15) H(43) 3.331 ? . 14_556
H(15) H(67) 3.529 ? . 5_667
H(16) C(51) 3.326 ? . 5_667
H(16) H(58) 3.204 ? . 5_667
H(16) H(67) 2.405 ? . 5_667
H(16) H(70) 3.131 ? . 5_667
H(17) C(61) 3.582 ? . 3_565
H(17) C(62) 3.424 ? . 3_565
H(17) H(40) 3.169 ? . 2_555
H(17) H(81) 3.048 ? . 3_565
H(17) H(82) 2.707 ? . 3_565
H(18) C(25) 3.245 ? . 8_546
H(18) C(61) 3.567 ? . 3_565
H(18) H(31) 3.531 ? . 8_546
H(18) H(32) 3.044 ? . 8_546
H(18) H(33) 2.700 ? . 8_546
H(18) H(81) 2.729 ? . 3_565
H(18) H(82) 3.531 ? . 3_565
H(19) C(32) 3.515 ? . 2_555
H(19) H(39) 3.308 ? . 2_555
H(19) H(40) 2.730 ? . 2_555
H(19) H(81) 3.248 ? . 3_565
H(20) C(48) 3.349 ? . 16_656
H(20) C(53) 3.482 ? . 5_666
H(20) C(58) 3.534 ? . 5_666
H(20) H(52) 3.069 ? . 16_656
H(20) H(55) 3.020 ? . 16_656
H(20) H(61) 2.503 ? . 16_656
H(20) H(62) 3.521 ? . 16_656
H(20) H(73) 3.466 ? . 5_666
H(21) C(39) 3.197 ? . 16_656
H(21) C(57) 3.505 ? . 5_666
H(21) C(58) 3.077 ? . 5_666
H(21) C(59) 3.529 ? . 5_666
H(21) C(64) 3.447 ? . 5_666
H(21) H(51) 2.937 ? . 16_656
H(21) H(52) 2.602 ? . 16_656
H(21) H(53) 2.898 ? . 5_666
H(21) H(54) 3.404 ? . 16_656
H(21) H(55) 3.538 ? . 16_656
H(21) H(77) 3.300 ? . 5_666
H(21) H(78) 2.899 ? . 5_666
H(21) H(79) 3.015 ? . 5_666
H(21) H(84) 2.847 ? . 5_666
H(22) C(59) 3.314 ? . 5_666
H(22) C(64) 3.237 ? . 5_666
H(22) H(64) 3.391 ? . 5_666
H(22) H(77) 3.516 ? . 5_666
H(22) H(79) 2.768 ? . 5_666
H(22) H(84) 2.600 ? . 5_666
H(24) C(49) 3.431 ? . 16_656
H(24) H(34) 3.583 ? . 12_565
H(24) H(55) 3.163 ? . 16_656
H(24) H(61) 2.806 ? . 16_656
H(24) H(64) 2.676 ? . 16_656
H(24) H(65) 3.430 ? . 16_656
H(24) H(79) 3.240 ? . 16_656
H(25) C(59) 2.995 ? . 16_656
H(25) C(60) 3.194 ? . 16_656
H(25) H(34) 3.572 ? . 12_565
H(25) H(79) 2.769 ? . 16_656
H(25) H(80) 3.122 ? . 16_656
H(26) H(34) 3.001 ? . 12_565
H(26) H(64) 3.323 ? . 16_656
H(27) C(54) 3.471 ? . 5_666
H(27) C(55) 3.253 ? . 5_666
H(27) H(61) 3.301 ? . 16_656
H(27) H(62) 3.443 ? . 16_656
H(27) H(74) 3.483 ? . 5_666
H(27) H(75) 3.557 ? . 5_666
H(28) C(55) 3.459 ? . 5_666
H(28) C(56) 3.479 ? . 5_666
H(28) H(75) 3.598 ? . 5_666
H(28) H(76) 3.316 ? . 5_666
H(31) H(18) 3.531 ? . 14_556
H(31) H(58) 3.190 ? . 10_644
H(31) H(70) 3.445 ? . 10_644
H(31) H(81) 3.524 ? . 16_656
H(31) H(84) 3.152 ? . 5_666
H(32) H(5) 3.216 ? . 14_556
H(32) H(15) 3.563 ? . 14_556
H(32) H(18) 3.044 ? . 14_556
H(32) H(58) 3.134 ? . 10_644
H(33) C(14) 3.594 ? . 14_556
H(33) C(61) 3.352 ? . 16_656
H(33) H(5) 3.536 ? . 14_556
H(33) H(18) 2.700 ? . 14_556
H(33) H(80) 3.519 ? . 16_656
H(33) H(81) 2.498 ? . 16_656
H(34) C(22) 3.565 ? . 10_644
H(34) C(49) 3.553 ? . 5_666
H(34) H(24) 3.583 ? . 10_644
H(34) H(25) 3.572 ? . 10_644
H(34) H(26) 3.001 ? . 10_644
H(34) H(63) 3.452 ? . 5_666
H(34) H(64) 2.979 ? . 5_666
H(35) H(57) 3.105 ? . 10_644
H(36) C(49) 3.361 ? . 5_666
H(36) H(63) 2.857 ? . 5_666
H(36) H(64) 3.139 ? . 5_666
H(36) H(65) 3.592 ? . 5_666
H(37) C(31) 3.481 ? . 2_555
H(37) C(32) 3.081 ? . 2_555
H(37) H(39) 3.327 ? . 2_555
H(37) H(40) 2.616 ? . 2_555
H(37) H(82) 3.191 ? . 3_565
H(38) C(31) 3.316 ? . 2_555
H(38) H(39) 2.786 ? . 2_555
H(38) H(47) 3.165 ? . 2_555
H(38) H(48) 3.288 ? . 2_555
H(39) H(19) 3.308 ? . 4_454
H(39) H(37) 3.327 ? . 4_454
H(39) H(38) 2.786 ? . 4_454
H(39) H(69) 3.037 ? . 4_454
H(40) C(14) 3.347 ? . 4_454
H(40) C(27) 3.521 ? . 4_454
H(40) C(61) 3.093 ? . 2_555
H(40) C(62) 3.032 ? . 2_555
H(40) H(17) 3.169 ? . 4_454
H(40) H(19) 2.730 ? . 4_454
H(40) H(37) 2.616 ? . 4_454
H(40) H(50) 3.116 ? . 4_454
H(40) H(81) 3.083 ? . 2_555
H(40) H(82) 2.979 ? . 2_555
H(40) H(83) 3.023 ? . 3_565
H(41) C(59) 3.286 ? . 2_555
H(41) C(60) 3.437 ? . 2_555
H(41) C(61) 3.334 ? . 2_555
H(41) C(62) 3.086 ? . 2_555
H(41) C(63) 2.936 ? . 2_555
H(41) C(64) 3.039 ? . 2_555
H(41) H(50) 3.245 ? . 4_454
H(41) H(82) 3.544 ? . 2_555
H(41) H(83) 3.324 ? . 2_555
H(41) H(83) 3.125 ? . 3_565
H(41) H(84) 3.472 ? . 2_555
H(43) C(13) 3.449 ? . 8_546
H(43) H(1) 3.169 ? . 8_546
H(43) H(14) 2.721 ? . 8_546
H(43) H(15) 3.331 ? . 8_546
H(44) H(14) 2.821 ? . 8_546
H(44) H(67) 3.522 ? . 4_454
H(44) H(68) 3.231 ? . 8_546
H(44) H(69) 3.566 ? . 4_454
H(44) H(71) 2.835 ? . 8_546
H(44) H(82) 3.501 ? . 3_565
H(45) C(61) 3.472 ? . 3_565
H(45) C(62) 3.059 ? . 3_565
H(45) H(71) 3.137 ? . 8_546
H(45) H(81) 3.246 ? . 3_565
H(45) H(82) 2.424 ? . 3_565
H(47) C(45) 3.558 ? . 4_454
H(47) C(51) 3.536 ? . 4_454
H(47) H(38) 3.165 ? . 4_454
H(47) H(67) 3.166 ? . 4_454
H(47) H(69) 3.082 ? . 4_454
H(48) C(48) 3.299 ? . 4_454
H(48) H(38) 3.288 ? . 4_454
H(48) H(60) 2.741 ? . 4_454
H(48) H(62) 3.006 ? . 4_454
H(50) C(31) 3.478 ? . 2_555
H(50) C(32) 2.964 ? . 2_555
H(50) C(33) 3.044 ? . 2_555
H(50) H(40) 3.116 ? . 2_555
H(50) H(41) 3.245 ? . 2_555
H(50) H(53) 3.322 ? . 2_555
H(50) H(73) 3.191 ? . 2_555
H(51) C(40) 3.424 ? . 2_555
H(51) C(59) 3.438 ? . 2_555
H(51) H(21) 2.937 ? . 6_466
H(51) H(53) 2.766 ? . 2_555
H(51) H(54) 3.216 ? . 2_555
H(51) H(79) 3.357 ? . 2_555
H(51) H(83) 3.450 ? . 3_565
H(52) C(17) 3.576 ? . 6_466
H(52) C(18) 3.344 ? . 6_466
H(52) C(53) 3.484 ? . 2_555
H(52) H(20) 3.069 ? . 6_466
H(52) H(21) 2.602 ? . 6_466
H(52) H(53) 3.217 ? . 2_555
H(52) H(73) 2.625 ? . 2_555
H(52) H(78) 3.482 ? . 2_555
H(53) C(39) 3.273 ? . 4_454
H(53) C(59) 3.493 ? . .
H(53) H(21) 2.898 ? . 5_666
H(53) H(50) 3.322 ? . 4_454
H(53) H(51) 2.766 ? . 4_454
H(53) H(52) 3.217 ? . 4_454
H(53) H(79) 2.757 ? . .
H(54) C(59) 3.532 ? . .
H(54) C(63) 3.477 ? . 2_555
H(54) C(64) 3.272 ? . 2_555
H(54) H(21) 3.404 ? . 6_466
H(54) H(51) 3.216 ? . 4_454
H(54) H(79) 3.009 ? . .
H(54) H(80) 3.166 ? . .
H(54) H(83) 3.433 ? . 2_555
H(54) H(84) 3.060 ? . 2_555
H(55) C(17) 3.505 ? . 6_466
H(55) C(59) 3.538 ? . .
H(55) H(20) 3.020 ? . 6_466
H(55) H(21) 3.538 ? . 6_466
H(55) H(24) 3.163 ? . 6_466
H(55) H(79) 2.729 ? . .
H(55) H(80) 3.492 ? . .
H(56) C(65) 3.400 ? . 14_555
H(56) C(67) 3.531 ? . 8_555
H(56) C(68) 3.594 ? . 14_555
H(56) H(10) 3.467 ? . 2_555
H(56) H(12) 3.309 ? . 2_555
H(57) C(11) 3.419 ? . 2_555
H(57) H(8) 3.112 ? . 12_565
H(57) H(10) 3.502 ? . 2_555
H(57) H(11) 3.107 ? . 2_555
H(57) H(12) 3.105 ? . 2_555
H(57) H(35) 3.105 ? . 12_565
H(58) H(16) 3.204 ? . 5_667
H(58) H(31) 3.190 ? . 12_565
H(58) H(32) 3.134 ? . 12_565
H(60) C(53) 3.297 ? . 2_555
H(60) H(48) 2.741 ? . 2_555
H(60) H(73) 2.325 ? . 2_555
H(60) H(74) 3.583 ? . 2_555
H(61) C(17) 3.439 ? . 6_466
H(61) C(53) 3.572 ? . 2_555
H(61) H(20) 2.503 ? . 6_466
H(61) H(24) 2.806 ? . 6_466
H(61) H(27) 3.301 ? . 6_466
H(61) H(73) 2.937 ? . 2_555
H(62) C(53) 3.259 ? . 2_555
H(62) C(54) 3.235 ? . 2_555
H(62) H(20) 3.521 ? . 6_466
H(62) H(27) 3.443 ? . 6_466
H(62) H(48) 3.006 ? . 2_555
H(62) H(73) 2.741 ? . 2_555
H(62) H(74) 2.697 ? . 2_555
H(63) C(26) 3.566 ? . 5_666
H(63) H(34) 3.452 ? . 5_666
H(63) H(36) 2.857 ? . 5_666
H(64) C(22) 3.401 ? . 6_466
H(64) C(26) 3.498 ? . 5_666
H(64) H(22) 3.391 ? . 5_666
H(64) H(24) 2.676 ? . 6_466
H(64) H(26) 3.323 ? . 6_466
H(64) H(34) 2.979 ? . 5_666
H(64) H(36) 3.139 ? . 5_666
H(65) C(65) 3.283 ? . 3_565
H(65) C(67) 3.544 ? . 3_565
H(65) C(68) 3.448 ? . 3_565
H(65) H(24) 3.430 ? . 6_466
H(65) H(36) 3.592 ? . 5_666
H(67) C(13) 3.076 ? . 5_667
H(67) C(51) 3.306 ? . 5_667
H(67) H(14) 2.948 ? . 5_667
H(67) H(15) 3.529 ? . 5_667
H(67) H(16) 2.405 ? . 5_667
H(67) H(44) 3.522 ? . 2_555
H(67) H(47) 3.166 ? . 2_555
H(67) H(67) 3.296 ? . 5_667
H(67) H(68) 2.633 ? . 5_667
H(67) H(69) 3.534 ? . 5_667
H(68) C(51) 3.067 ? . 5_667
H(68) H(44) 3.231 ? . 14_556
H(68) H(67) 2.633 ? . 5_667
H(68) H(68) 2.795 ? . 5_667
H(68) H(69) 3.311 ? . 5_667
H(69) H(39) 3.037 ? . 2_555
H(69) H(44) 3.566 ? . 2_555
H(69) H(47) 3.082 ? . 2_555
H(69) H(67) 3.534 ? . 5_667
H(69) H(68) 3.311 ? . 5_667
H(70) H(16) 3.131 ? . 5_667
H(70) H(31) 3.445 ? . 12_565
H(71) C(36) 3.393 ? . 14_556
H(71) H(44) 2.835 ? . 14_556
H(71) H(45) 3.137 ? . 14_556
H(72) C(60) 3.514 ? . 16_656
H(73) C(39) 3.328 ? . 4_454
H(73) C(48) 2.816 ? . 4_454
H(73) H(20) 3.466 ? . 5_666
H(73) H(50) 3.191 ? . 4_454
H(73) H(52) 2.625 ? . 4_454
H(73) H(60) 2.325 ? . 4_454
H(73) H(61) 2.937 ? . 4_454
H(73) H(62) 2.741 ? . 4_454
H(74) C(48) 3.479 ? . 4_454
H(74) H(27) 3.483 ? . 5_666
H(74) H(60) 3.583 ? . 4_454
H(74) H(62) 2.697 ? . 4_454
H(75) H(27) 3.557 ? . 5_666
H(75) H(28) 3.598 ? . 5_666
H(76) C(56) 2.852 ? . 5_666
H(76) C(57) 3.524 ? . 5_666
H(76) H(28) 3.316 ? . 5_666
H(76) H(76) 2.239 ? . 5_666
H(76) H(77) 3.441 ? . 5_666
H(77) C(18) 3.227 ? . 5_666
H(77) C(19) 3.377 ? . 5_666
H(77) H(21) 3.300 ? . 5_666
H(77) H(22) 3.516 ? . 5_666
H(77) H(76) 3.441 ? . 5_666
H(78) C(18) 3.450 ? . 5_666
H(78) H(21) 2.899 ? . 5_666
H(78) H(52) 3.482 ? . 4_454
H(79) C(18) 3.556 ? . 5_666
H(79) C(19) 3.441 ? . 5_666
H(79) C(22) 3.434 ? . 6_466
H(79) C(40) 2.999 ? . .
H(79) H(21) 3.015 ? . 5_666
H(79) H(22) 2.768 ? . 5_666
H(79) H(24) 3.240 ? . 6_466
H(79) H(25) 2.769 ? . 6_466
H(79) H(51) 3.357 ? . 4_454
H(79) H(53) 2.757 ? . .
H(79) H(54) 3.009 ? . .
H(79) H(55) 2.729 ? . .
H(80) C(15) 3.488 ? . 6_466
H(80) C(16) 3.346 ? . 6_466
H(80) C(17) 3.273 ? . 6_466
H(80) C(18) 3.318 ? . 6_466
H(80) C(19) 3.446 ? . 6_466
H(80) C(20) 3.527 ? . 6_466
H(80) H(25) 3.122 ? . 6_466
H(80) H(33) 3.519 ? . 6_466
H(80) H(54) 3.166 ? . .
H(80) H(55) 3.492 ? . .
H(80) H(83) 3.403 ? . 2_555
H(80) H(84) 2.821 ? . 2_555
H(81) C(14) 3.179 ? . 3_564
H(81) C(25) 3.380 ? . 6_466
H(81) H(2) 3.030 ? . 6_466
H(81) H(17) 3.048 ? . 3_564
H(81) H(18) 2.729 ? . 3_564
H(81) H(19) 3.248 ? . 3_564
H(81) H(31) 3.524 ? . 6_466
H(81) H(33) 2.498 ? . 6_466
H(81) H(40) 3.083 ? . 4_454
H(81) H(45) 3.246 ? . 3_564
H(82) C(14) 3.446 ? . 3_564
H(82) C(29) 3.180 ? . 3_564
H(82) C(30) 3.037 ? . 3_564
H(82) C(31) 3.289 ? . 3_564
H(82) C(34) 3.570 ? . 3_564
H(82) C(35) 3.586 ? . 3_564
H(82) C(36) 3.226 ? . 3_564
H(82) H(17) 2.707 ? . 3_564
H(82) H(18) 3.531 ? . 3_564
H(82) H(37) 3.191 ? . 3_564
H(82) H(40) 2.979 ? . 4_454
H(82) H(41) 3.544 ? . 4_454
H(82) H(44) 3.501 ? . 3_564
H(82) H(45) 2.424 ? . 3_564
H(83) C(31) 3.390 ? . 3_564
H(83) C(32) 2.866 ? . 3_564
H(83) C(33) 2.942 ? . 3_564
H(83) C(34) 3.560 ? . 3_564
H(83) C(60) 3.548 ? . 4_454
H(83) H(40) 3.023 ? . 3_564
H(83) H(41) 3.125 ? . 3_564
H(83) H(41) 3.324 ? . 4_454
H(83) H(51) 3.450 ? . 3_564
H(83) H(54) 3.433 ? . 4_454
H(83) H(80) 3.403 ? . 4_454
H(84) C(18) 2.957 ? . 5_666
H(84) C(19) 2.814 ? . 5_666
H(84) C(60) 3.531 ? . 4_454
H(84) H(21) 2.847 ? . 5_666
H(84) H(22) 2.600 ? . 5_666
H(84) H(31) 3.152 ? . 5_666
H(84) H(41) 3.472 ? . 4_454
H(84) H(54) 3.060 ? . 4_454
H(84) H(80) 2.821 ? . 4_454
